data_7004527
loop_
_publ_author_name
'Zi, Guofu'
'Wang, Qiuwen'
'Xiang, Li'
'Song, Haibin'

_publ_section_title
;
 Lanthanide and group 4 metal complexes with new chiral biaryl-based
 NNO-donor ligands
;
_journal_issue 43
_journal_name_full 'Dalton Transactions'
_journal_page_first 5930
_journal_page_last 5944
_journal_paper_doi 10.1039/b808238c
_journal_year 2008
_chemical_formula_moiety 'C85 H65 N6 O3 Y'
_chemical_formula_sum 'C85 H65 N6 O3 Y'
_chemical_formula_weight 1307.34
_chemical_name_systematic
;
?
;
_space_group_IT_number 19
_symmetry_cell_setting orthorhombic
_symmetry_space_group_name_Hall 'P 2ac 2ab'
_symmetry_space_group_name_H-M 'P 21 21 21'
_atom_sites_solution_hydrogens geom
_atom_sites_solution_primary direct
_atom_sites_solution_secondary difmap
_audit_creation_method SHELXL-97
_cell_angle_alpha 90.00
_cell_angle_beta 90.00
_cell_angle_gamma 90.00
_cell_formula_units_Z 4
_cell_length_a 13.782(6)
_cell_length_b 15.196(7)
_cell_length_c 36.501(17)
_cell_measurement_reflns_used 11020
_cell_measurement_temperature 113(2)
_cell_measurement_theta_max 25.0
_cell_measurement_theta_min 2.6
_cell_volume 7644(6)
_computing_cell_refinement CrystalClear
_computing_data_collection CrystalClear
_computing_data_reduction CrystalClear
_computing_publication_material 'CrystalStructure 3.7.0'
_computing_structure_refinement 'SHELXL-97 (Sheldrick, 1997)'
_computing_structure_solution 'SHELXS-97 (Sheldrick, 1990)'
_diffrn_ambient_temperature 113(2)
_diffrn_detector_area_resol_mean 7.31
_diffrn_measured_fraction_theta_full 1.000
_diffrn_measured_fraction_theta_max 1.000
_diffrn_measurement_device_type 'Rigaku Saturn'
_diffrn_measurement_method \w
_diffrn_radiation_monochromator confocal
_diffrn_radiation_source 'rotating anode'
_diffrn_radiation_type MoK\a
_diffrn_radiation_wavelength 0.71070
_diffrn_reflns_av_R_equivalents 0.1690
_diffrn_reflns_av_sigmaI/netI 0.1366
_diffrn_reflns_limit_h_max 16
_diffrn_reflns_limit_h_min -16
_diffrn_reflns_limit_k_max 16
_diffrn_reflns_limit_k_min -18
_diffrn_reflns_limit_l_max 43
_diffrn_reflns_limit_l_min -43
_diffrn_reflns_number 57829
_diffrn_reflns_theta_full 25.00
_diffrn_reflns_theta_max 25.00
_diffrn_reflns_theta_min 1.58
_exptl_absorpt_coefficient_mu 0.813
_exptl_absorpt_correction_T_max 0.9529
_exptl_absorpt_correction_T_min 0.9088
_exptl_absorpt_correction_type multi-scan
_exptl_absorpt_process_details Crystalclear
_exptl_crystal_colour yellow
_exptl_crystal_density_diffrn 1.136
_exptl_crystal_density_method 'not measured'
_exptl_crystal_description prism
_exptl_crystal_F_000 2720
_exptl_crystal_size_max 0.12
_exptl_crystal_size_mid 0.08
_exptl_crystal_size_min 0.06
_platon_squeeze_details
;
;
_refine_diff_density_max 1.824
_refine_diff_density_min -1.142
_refine_diff_density_rms 0.126
_refine_ls_abs_structure_details 'Flack H D (1983), Acta Cryst. A39, 876-881'
_refine_ls_abs_structure_Flack 0.116(13)
_refine_ls_extinction_method none
_refine_ls_goodness_of_fit_ref 1.165
_refine_ls_hydrogen_treatment constr
_refine_ls_matrix_type full
_refine_ls_number_parameters 846
_refine_ls_number_reflns 13497
_refine_ls_number_restraints 96
_refine_ls_restrained_S_all 1.166
_refine_ls_R_factor_all 0.1792
_refine_ls_R_factor_gt 0.1453
_refine_ls_shift/su_max 0.004
_refine_ls_shift/su_mean 0.000
_refine_ls_structure_factor_coef Fsqd
_refine_ls_weighting_details 'calc w=1/[\s^2^(Fo^2^)+(0.1955P)^2^+0.0000P] where P=(Fo^2^+2Fc^2^)/3'
_refine_ls_weighting_scheme calc
_refine_ls_wR_factor_gt 0.3392
_refine_ls_wR_factor_ref 0.3650
_reflns_number_gt 9737
_reflns_number_total 13497
_reflns_threshold_expression >2sigma(I)
_cod_data_source_file b808238c.txt
_cod_data_source_block 5
_cod_database_code 7004527

loop_
_symmetry_equiv_pos_as_xyz
'x, y, z'
'x+1/2, -y+1/2, -z'
'-x, y+1/2, -z+1/2'
'-x+1/2, -y, z+1/2'

loop_
_atom_site_label
_atom_site_type_symbol
_atom_site_fract_x
_atom_site_fract_y
_atom_site_fract_z
_atom_site_U_iso_or_equiv
_atom_site_adp_type
_atom_site_occupancy
_atom_site_symmetry_multiplicity
_atom_site_calc_flag
_atom_site_refinement_flags
_atom_site_disorder_assembly
_atom_site_disorder_group
Y1 Y 0.27012(7) 0.55736(8) 0.88256(3) 0.0452(3) Uani 1 1 d . . .
N1 N 0.3219(7) 0.5074(7) 0.8203(3) 0.052(2) Uani 1 1 d U . .
N2 N 0.2332(7) 0.6677(7) 0.8377(2) 0.055(2) Uani 1 1 d . . .
N3 N 0.0865(6) 0.5549(6) 0.8933(2) 0.039(2) Uani 1 1 d . . .
N4 N 0.2336(6) 0.5260(6) 0.9445(2) 0.045(2) Uani 1 1 d . . .
N5 N 0.3550(6) 0.6797(5) 0.9120(3) 0.043(2) Uani 1 1 d . . .
N6 N 0.4322(7) 0.5155(5) 0.8990(3) 0.047(2) Uani 1 1 d U . .
O1 O 0.2438(5) 0.3931(5) 0.8823(2) 0.0543(19) Uani 1 1 d . . .
O2 O -0.1612(5) 0.5253(5) 0.9417(2) 0.055(2) Uani 1 1 d . . .
O3 O 0.5215(5) 0.8364(6) 0.9670(2) 0.055(2) Uani 1 1 d . . .
C1 C 0.2251(9) 0.3384(6) 0.8218(3) 0.049(3) Uani 1 1 d . . .
C2 C 0.1843(9) 0.3566(9) 0.8545(4) 0.064(4) Uani 1 1 d . . .
C3 C 0.0833(8) 0.3466(8) 0.8605(4) 0.056(3) Uani 1 1 d . . .
H3A H 0.0560 0.3627 0.8834 0.067 Uiso 1 1 calc R . .
C4 C 0.0253(8) 0.3143(8) 0.8336(4) 0.066(4) Uani 1 1 d . . .
H4A H -0.0410 0.3021 0.8387 0.080 Uiso 1 1 calc R . .
C5 C 0.0626(8) 0.2986(9) 0.7982(3) 0.054(3) Uani 1 1 d . . .
C6 C 0.1630(8) 0.3116(8) 0.7905(3) 0.050(3) Uani 1 1 d . . .
C7 C 0.1982(9) 0.2910(8) 0.7543(3) 0.061(4) Uani 1 1 d . . .
H7A H 0.2658 0.2932 0.7493 0.073 Uiso 1 1 calc R . .
C8 C 0.1373(10) 0.2694(8) 0.7283(3) 0.056(3) Uani 1 1 d . . .
H8A H 0.1628 0.2609 0.7044 0.068 Uiso 1 1 calc R . .
C9 C 0.0366(9) 0.2577(9) 0.7331(4) 0.065(4) Uani 1 1 d . . .
H9A H -0.0048 0.2417 0.7134 0.078 Uiso 1 1 calc R . .
C10 C 0.0008(9) 0.2711(9) 0.7691(4) 0.066(4) Uani 1 1 d . . .
H10A H -0.0661 0.2615 0.7739 0.080 Uiso 1 1 calc R . .
C11 C 0.3326(9) 0.3499(8) 0.8160(3) 0.051(3) Uani 1 1 d . . .
C12 C 0.3772(9) 0.4278(8) 0.8132(3) 0.054(3) Uani 1 1 d . . .
C13 C 0.4798(9) 0.4394(12) 0.8060(3) 0.073(4) Uani 1 1 d . . .
H13A H 0.5110 0.4952 0.8051 0.087 Uiso 1 1 calc R . .
C14 C 0.5308(10) 0.3548(12) 0.8001(4) 0.080(5) Uani 1 1 d . . .
H14A H 0.5980 0.3579 0.7944 0.096 Uiso 1 1 calc R . .
C15 C 0.4924(10) 0.2762(8) 0.8020(3) 0.056(3) Uani 1 1 d U . .
C16 C 0.3859(9) 0.2679(10) 0.8104(3) 0.062(3) Uani 1 1 d . . .
C17 C 0.3526(11) 0.1805(12) 0.8136(4) 0.083(5) Uani 1 1 d . . .
H17A H 0.2865 0.1734 0.8204 0.100 Uiso 1 1 calc R . .
C18 C 0.4013(13) 0.1087(10) 0.8084(4) 0.084(5) Uani 1 1 d . . .
H18A H 0.3703 0.0528 0.8088 0.100 Uiso 1 1 calc R . .
C19 C 0.5067(12) 0.1164(11) 0.8016(4) 0.084(4) Uani 1 1 d U . .
H19A H 0.5458 0.0650 0.8000 0.100 Uiso 1 1 calc R . .
C20 C 0.5492(15) 0.2007(13) 0.7976(5) 0.099(5) Uani 1 1 d U . .
H20A H 0.6163 0.2060 0.7920 0.119 Uiso 1 1 calc R . .
C21 C 0.2614(10) 0.3292(8) 0.9120(4) 0.065(3) Uani 1 1 d . . .
H21A H 0.2445 0.2700 0.9035 0.098 Uiso 1 1 calc R . .
H21B H 0.2214 0.3445 0.9333 0.098 Uiso 1 1 calc R . .
H21C H 0.3301 0.3307 0.9190 0.098 Uiso 1 1 calc R . .
C22 C 0.3150(9) 0.5637(9) 0.7972(4) 0.062(3) Uani 1 1 d . . .
H22A H 0.3419 0.5519 0.7738 0.074 Uiso 1 1 calc R . .
C23 C 0.2708(9) 0.6441(7) 0.8026(3) 0.052(3) Uani 1 1 d . . .
C24 C 0.2460(10) 0.7144(11) 0.7800(4) 0.082(4) Uani 1 1 d . . .
H24A H 0.2601 0.7164 0.7545 0.098 Uiso 1 1 calc R . .
C25 C 0.1979(9) 0.7824(10) 0.7989(3) 0.064(3) Uani 1 1 d U . .
H25A H 0.1755 0.8373 0.7897 0.077 Uiso 1 1 calc R . .
C26 C 0.1910(8) 0.7484(8) 0.8357(4) 0.056(3) Uani 1 1 d . . .
H26A H 0.1612 0.7781 0.8556 0.067 Uiso 1 1 calc R . .
C27 C -0.0998(7) 0.6509(10) 0.9125(3) 0.061(4) Uani 1 1 d . . .
C28 C -0.1427(8) 0.6128(7) 0.9456(3) 0.044(3) Uani 1 1 d U . .
C29 C -0.1614(7) 0.6602(10) 0.9757(3) 0.052(3) Uani 1 1 d . . .
H29A H -0.1854 0.6323 0.9972 0.063 Uiso 1 1 calc R . .
C30 C -0.1451(7) 0.7523(10) 0.9753(3) 0.056(4) Uani 1 1 d . . .
H30A H -0.1609 0.7861 0.9964 0.067 Uiso 1 1 calc R . .
C31 C -0.1054(7) 0.7953(9) 0.9439(3) 0.050(3) Uani 1 1 d . . .
C32 C -0.0842(8) 0.7467(8) 0.9125(3) 0.047(3) Uani 1 1 d . . .
C33 C -0.0475(7) 0.7854(8) 0.8813(3) 0.049(3) Uani 1 1 d . . .
H33A H -0.0299 0.7499 0.8610 0.058 Uiso 1 1 calc R . .
C34 C -0.0362(8) 0.8759(9) 0.8795(4) 0.061(3) Uani 1 1 d . . .
H34A H -0.0134 0.9027 0.8576 0.073 Uiso 1 1 calc R . .
C35 C -0.0594(8) 0.9298(11) 0.9114(4) 0.073(4) Uani 1 1 d . . .
H35A H -0.0513 0.9919 0.9109 0.088 Uiso 1 1 calc R . .
C36 C -0.0932(8) 0.8877(9) 0.9420(4) 0.062(3) Uani 1 1 d . . .
H36A H -0.1091 0.9220 0.9630 0.075 Uiso 1 1 calc R . .
C37 C -0.0829(7) 0.6003(8) 0.8771(3) 0.051(3) Uani 1 1 d . . .
C38 C 0.0085(7) 0.5646(8) 0.8680(3) 0.044(2) Uani 1 1 d . . .
C39 C 0.0218(8) 0.5392(6) 0.8318(3) 0.043(3) Uani 1 1 d U . .
H39A H 0.0848 0.5203 0.8248 0.051 Uiso 1 1 calc R . .
C40 C -0.0487(9) 0.5393(11) 0.8056(3) 0.074(4) Uani 1 1 d . . .
H40A H -0.0333 0.5228 0.7811 0.088 Uiso 1 1 calc R . .
C41 C -0.1445(8) 0.5639(9) 0.8148(3) 0.060(3) Uani 1 1 d . . .
C42 C -0.1627(9) 0.5985(10) 0.8503(3) 0.063(4) Uani 1 1 d . . .
C43 C -0.2572(8) 0.6289(7) 0.8596(3) 0.050(3) Uani 1 1 d . . .
H43A H -0.2695 0.6491 0.8838 0.061 Uiso 1 1 calc R . .
C44 C -0.3293(8) 0.6298(9) 0.8350(4) 0.063(4) Uani 1 1 d . . .
H44A H -0.3915 0.6515 0.8415 0.076 Uiso 1 1 calc R . .
C45 C -0.3121(10) 0.5983(11) 0.7993(4) 0.081(5) Uani 1 1 d . . .
H45A H -0.3629 0.5999 0.7817 0.097 Uiso 1 1 calc R . .
C46 C -0.2234(9) 0.5655(10) 0.7897(4) 0.066(3) Uani 1 1 d . . .
H46A H -0.2142 0.5432 0.7656 0.080 Uiso 1 1 calc R . .
C47 C -0.1925(9) 0.4795(10) 0.9736(4) 0.071(4) Uani 1 1 d . . .
H47A H -0.2044 0.4176 0.9675 0.106 Uiso 1 1 calc R . .
H47B H -0.2524 0.5062 0.9828 0.106 Uiso 1 1 calc R . .
H47C H -0.1421 0.4831 0.9925 0.106 Uiso 1 1 calc R . .
C48 C 0.0673(8) 0.5243(8) 0.9243(3) 0.053(3) Uani 1 1 d . . .
H48A H 0.0011 0.5120 0.9295 0.063 Uiso 1 1 calc R . .
C49 C 0.1347(8) 0.5064(8) 0.9520(4) 0.054(3) Uani 1 1 d . . .
C50 C 0.1256(10) 0.4746(10) 0.9886(3) 0.069(4) Uani 1 1 d . . .
H50A H 0.0678 0.4570 1.0007 0.083 Uiso 1 1 calc R . .
C51 C 0.2228(8) 0.4747(7) 1.0032(3) 0.050(3) Uani 1 1 d . . .
H51A H 0.2414 0.4568 1.0271 0.059 Uiso 1 1 calc R . .
C52 C 0.2830(9) 0.5049(7) 0.9765(4) 0.054(3) Uani 1 1 d . . .
H52A H 0.3512 0.5110 0.9794 0.065 Uiso 1 1 calc R . .
C53 C 0.4818(7) 0.8456(7) 0.9027(4) 0.046(3) Uani 1 1 d . . .
C54 C 0.5532(7) 0.8431(7) 0.9318(4) 0.050(3) Uani 1 1 d . . .
C55 C 0.6519(7) 0.8509(7) 0.9200(4) 0.055(3) Uani 1 1 d . . .
H55A H 0.7020 0.8505 0.9378 0.066 Uiso 1 1 calc R . .
C56 C 0.6770(7) 0.8591(8) 0.8828(3) 0.053(3) Uani 1 1 d . . .
H56A H 0.7434 0.8640 0.8760 0.064 Uiso 1 1 calc R . .
C57 C 0.6075(8) 0.8601(8) 0.8567(3) 0.053(3) Uani 1 1 d . . .
C58 C 0.5064(8) 0.8512(10) 0.8660(3) 0.059(3) Uani 1 1 d . . .
C59 C 0.4350(9) 0.8474(9) 0.8374(3) 0.059(3) Uani 1 1 d . . .
H59A H 0.3687 0.8370 0.8430 0.071 Uiso 1 1 calc R . .
C60 C 0.4639(9) 0.8588(9) 0.8025(4) 0.066(4) Uani 1 1 d . . .
H60A H 0.4155 0.8649 0.7842 0.079 Uiso 1 1 calc R . .
C61 C 0.5614(9) 0.8623(8) 0.7917(4) 0.059(3) Uani 1 1 d U . .
H61A H 0.5785 0.8631 0.7665 0.071 Uiso 1 1 calc R . .
C62 C 0.6319(9) 0.8645(10) 0.8185(4) 0.075(4) Uani 1 1 d . . .
H62A H 0.6981 0.8690 0.8115 0.090 Uiso 1 1 calc R . .
C63 C 0.3721(7) 0.8445(8) 0.9156(3) 0.043(3) Uani 1 1 d . . .
C64 C 0.3199(7) 0.7661(8) 0.9192(3) 0.046(3) Uani 1 1 d . . .
C65 C 0.2170(7) 0.7765(7) 0.9298(3) 0.042(3) Uani 1 1 d . . .
H65A H 0.1770 0.7256 0.9310 0.050 Uiso 1 1 calc R . .
C66 C 0.1799(8) 0.8515(9) 0.9373(3) 0.055(3) Uani 1 1 d . . .
H66A H 0.1148 0.8527 0.9459 0.066 Uiso 1 1 calc R . .
C67 C 0.2293(9) 0.9334(9) 0.9338(3) 0.056(3) Uani 1 1 d . . .
C68 C 0.3291(7) 0.9259(7) 0.9228(3) 0.040(2) Uani 1 1 d . . .
C69 C 0.3811(8) 1.0067(9) 0.9185(3) 0.059(3) Uani 1 1 d . . .
H69A H 0.4476 1.0052 0.9117 0.071 Uiso 1 1 calc R . .
C70 C 0.3371(8) 1.0854(8) 0.9240(3) 0.049(3) Uani 1 1 d . . .
H70A H 0.3716 1.1383 0.9194 0.059 Uiso 1 1 calc R . .
C71 C 0.2385(10) 1.0893(9) 0.9368(3) 0.064(4) Uani 1 1 d . . .
H71A H 0.2104 1.1445 0.9429 0.076 Uiso 1 1 calc R . .
C72 C 0.1857(9) 1.0149(7) 0.9402(3) 0.049(3) Uani 1 1 d . . .
H72A H 0.1192 1.0180 0.9469 0.058 Uiso 1 1 calc R . .
C73 C 0.5905(7) 0.8063(7) 0.9929(3) 0.044(3) Uani 1 1 d . . .
H73A H 0.5603 0.8031 1.0172 0.066 Uiso 1 1 calc R . .
H73B H 0.6455 0.8471 0.9937 0.066 Uiso 1 1 calc R . .
H73C H 0.6135 0.7477 0.9857 0.066 Uiso 1 1 calc R . .
C74 C 0.4367(9) 0.6584(9) 0.9267(3) 0.056(3) Uani 1 1 d . . .
H74A H 0.4698 0.7006 0.9413 0.067 Uiso 1 1 calc R . .
C75 C 0.4778(9) 0.5764(9) 0.9219(3) 0.059(3) Uani 1 1 d . . .
C76 C 0.5667(9) 0.5347(11) 0.9352(4) 0.077(5) Uani 1 1 d . . .
H76A H 0.6135 0.5619 0.9506 0.093 Uiso 1 1 calc R . .
C77 C 0.5721(8) 0.4503(9) 0.9221(4) 0.065(3) Uani 1 1 d . . .
H77A H 0.6215 0.4080 0.9264 0.078 Uiso 1 1 calc R . .
C78 C 0.4874(9) 0.4406(8) 0.9009(3) 0.055(3) Uani 1 1 d . . .
H78A H 0.4702 0.3873 0.8890 0.066 Uiso 1 1 calc R . .
C79 C -0.1215(17) 0.0283(16) 0.7832(6) 0.132(7) Uani 1 1 d U . .
H79A H -0.1774 0.0382 0.7993 0.198 Uiso 1 1 calc R . .
H79B H -0.1241 -0.0317 0.7734 0.198 Uiso 1 1 calc R . .
H79C H -0.1229 0.0706 0.7630 0.198 Uiso 1 1 calc R . .
C80 C -0.0269(10) 0.0404(10) 0.8054(4) 0.130(7) Uani 1 1 d GU . .
C81 C -0.0272(10) 0.0943(9) 0.8361(4) 0.111(6) Uani 1 1 d GU . .
H81 H -0.0843 0.1256 0.8426 0.133 Uiso 1 1 calc R . .
C82 C 0.0561(12) 0.1024(9) 0.8573(3) 0.156(9) Uani 1 1 d GU . .
H82 H 0.0559 0.1392 0.8784 0.187 Uiso 1 1 calc R . .
C83 C 0.1396(10) 0.0565(11) 0.8478(4) 0.129(7) Uani 1 1 d GU . .
H83 H 0.1965 0.0620 0.8623 0.155 Uiso 1 1 calc R . .
C84 C 0.1399(10) 0.0026(10) 0.8171(4) 0.129(7) Uani 1 1 d GU . .
H84 H 0.1970 -0.0288 0.8106 0.155 Uiso 1 1 calc R . .
C85 C 0.0566(12) -0.0055(9) 0.7958(3) 0.123(7) Uani 1 1 d GU . .
H85 H 0.0568 -0.0424 0.7748 0.148 Uiso 1 1 calc R . .

loop_
_atom_site_aniso_label
_atom_site_aniso_U_11
_atom_site_aniso_U_22
_atom_site_aniso_U_33
_atom_site_aniso_U_23
_atom_site_aniso_U_13
_atom_site_aniso_U_12
Y1 0.0290(5) 0.0590(7) 0.0475(5) -0.0039(5) 0.0006(5) 0.0001(5)
N1 0.046(5) 0.042(5) 0.069(6) 0.003(5) -0.004(4) -0.023(4)
N2 0.035(5) 0.076(7) 0.055(6) 0.016(5) -0.009(5) -0.016(5)
N3 0.039(5) 0.031(4) 0.048(5) 0.011(4) -0.003(4) 0.008(4)
N4 0.032(4) 0.067(6) 0.036(4) -0.006(4) -0.001(4) 0.000(4)
N5 0.018(4) 0.029(5) 0.081(6) 0.003(4) -0.010(4) 0.000(3)
N6 0.054(5) 0.015(4) 0.071(5) -0.005(4) 0.005(4) 0.009(4)
O1 0.050(5) 0.067(5) 0.046(4) -0.001(4) 0.003(4) -0.017(4)
O2 0.042(4) 0.069(6) 0.054(5) 0.009(4) 0.015(4) 0.000(4)
O3 0.035(4) 0.087(6) 0.044(4) -0.001(4) 0.000(3) -0.006(4)
C1 0.044(6) 0.015(5) 0.089(8) 0.011(5) 0.034(7) 0.002(5)
C2 0.041(7) 0.065(8) 0.086(10) 0.017(7) -0.006(7) 0.021(6)
C3 0.027(6) 0.067(8) 0.073(8) -0.015(6) 0.006(6) 0.011(5)
C4 0.027(6) 0.049(7) 0.123(12) -0.023(7) 0.005(7) 0.001(5)
C5 0.034(6) 0.070(8) 0.057(7) -0.006(6) 0.010(5) -0.007(6)
C6 0.042(6) 0.046(7) 0.061(7) 0.003(6) -0.013(5) -0.019(5)
C7 0.044(7) 0.075(9) 0.064(8) -0.042(7) 0.005(6) -0.021(6)
C8 0.075(9) 0.050(7) 0.044(6) -0.017(5) 0.005(6) -0.021(6)
C9 0.035(6) 0.083(10) 0.078(9) -0.009(7) -0.018(6) 0.000(6)
C10 0.039(7) 0.081(9) 0.080(9) -0.033(7) 0.017(6) 0.004(6)
C11 0.046(7) 0.055(8) 0.052(7) 0.000(6) -0.005(5) -0.006(6)
C12 0.059(7) 0.058(8) 0.045(6) 0.008(6) 0.006(5) -0.008(6)
C13 0.052(8) 0.104(11) 0.062(8) -0.016(8) 0.004(6) 0.000(8)
C14 0.047(8) 0.128(14) 0.064(9) 0.001(8) 0.020(7) 0.027(9)
C15 0.065(7) 0.036(6) 0.066(6) 0.000(5) 0.007(5) -0.017(5)
C16 0.051(7) 0.073(10) 0.063(8) -0.003(7) 0.028(6) -0.013(7)
C17 0.053(8) 0.115(14) 0.082(10) 0.003(10) -0.004(7) 0.035(9)
C18 0.094(12) 0.050(9) 0.107(12) -0.006(8) 0.002(10) -0.015(8)
C19 0.076(8) 0.089(8) 0.086(8) -0.005(7) 0.005(6) 0.026(7)
C20 0.097(9) 0.106(9) 0.095(8) -0.010(7) 0.007(7) 0.010(8)
C21 0.046(7) 0.063(8) 0.086(9) 0.016(7) -0.008(7) -0.003(6)
C22 0.045(7) 0.040(7) 0.100(10) -0.020(8) 0.007(7) -0.006(6)
C23 0.048(6) 0.054(7) 0.054(7) 0.008(5) -0.021(6) -0.038(6)
C24 0.053(9) 0.096(11) 0.096(10) 0.021(9) 0.012(7) -0.010(8)
C25 0.045(6) 0.089(7) 0.059(6) 0.031(6) -0.013(5) 0.008(6)
C26 0.029(6) 0.056(8) 0.082(9) -0.022(6) -0.019(6) 0.003(5)
C27 0.023(5) 0.117(12) 0.042(6) 0.032(7) -0.013(5) 0.016(6)
C28 0.038(5) 0.027(5) 0.066(6) 0.008(5) -0.010(5) -0.002(4)
C29 0.023(5) 0.099(11) 0.036(6) -0.015(6) -0.002(4) -0.013(6)
C30 0.012(5) 0.112(12) 0.043(6) -0.018(7) -0.008(4) 0.012(6)
C31 0.019(5) 0.082(10) 0.050(7) -0.001(6) -0.006(5) 0.007(5)
C32 0.035(6) 0.051(7) 0.056(7) 0.011(6) -0.020(5) -0.004(5)
C33 0.029(5) 0.058(7) 0.059(7) 0.005(6) -0.003(5) 0.021(5)
C34 0.035(6) 0.096(11) 0.051(7) 0.016(7) -0.009(6) 0.004(6)
C35 0.023(6) 0.108(11) 0.088(10) 0.016(9) -0.011(6) 0.008(7)
C36 0.034(6) 0.064(9) 0.088(10) -0.004(7) 0.003(6) 0.025(6)
C37 0.034(6) 0.072(8) 0.047(7) 0.026(6) -0.014(5) 0.005(5)
C38 0.037(6) 0.056(7) 0.041(5) -0.005(5) 0.016(4) 0.009(5)
C39 0.039(5) 0.018(5) 0.071(6) 0.014(4) -0.003(5) 0.002(4)
C40 0.042(7) 0.129(13) 0.050(7) 0.001(8) -0.007(6) 0.010(8)
C41 0.044(7) 0.064(8) 0.072(8) -0.010(7) -0.011(6) -0.017(6)
C42 0.043(7) 0.106(11) 0.040(7) 0.020(6) 0.000(5) -0.011(7)
C43 0.042(7) 0.054(7) 0.055(6) 0.013(5) -0.010(5) 0.010(5)
C44 0.022(6) 0.081(9) 0.086(10) -0.017(7) -0.008(6) -0.019(6)
C45 0.044(8) 0.104(12) 0.095(11) 0.029(9) -0.013(8) -0.050(8)
C46 0.034(6) 0.089(9) 0.076(8) -0.009(7) -0.001(6) -0.019(7)
C47 0.037(6) 0.088(10) 0.087(10) 0.014(8) -0.011(7) 0.013(7)
C48 0.031(6) 0.076(9) 0.051(7) 0.016(6) -0.016(5) 0.007(6)
C49 0.035(6) 0.046(7) 0.082(9) -0.018(6) -0.004(6) 0.003(5)
C50 0.051(8) 0.106(11) 0.050(7) 0.016(7) 0.003(6) -0.017(7)
C51 0.045(6) 0.058(7) 0.046(6) -0.001(5) -0.001(5) 0.017(6)
C52 0.041(6) 0.035(6) 0.086(9) -0.010(6) 0.004(6) -0.005(5)
C53 0.021(5) 0.028(6) 0.087(9) -0.006(5) -0.002(5) 0.006(4)
C54 0.024(5) 0.032(6) 0.092(9) -0.011(6) -0.003(5) -0.009(5)
C55 0.019(5) 0.042(7) 0.104(10) 0.006(6) -0.019(6) 0.016(5)
C56 0.025(5) 0.077(8) 0.057(7) 0.003(6) 0.000(6) -0.011(5)
C57 0.028(6) 0.068(8) 0.064(8) 0.015(6) -0.004(5) 0.000(5)
C58 0.029(6) 0.099(10) 0.050(7) -0.003(6) 0.009(5) 0.003(6)
C59 0.040(7) 0.085(9) 0.052(7) -0.010(6) -0.003(5) -0.004(6)
C60 0.047(7) 0.086(10) 0.063(8) 0.003(7) -0.023(6) 0.007(7)
C61 0.041(6) 0.070(7) 0.066(6) 0.007(5) 0.008(5) -0.018(5)
C62 0.023(6) 0.107(12) 0.095(11) 0.025(9) 0.004(6) 0.021(7)
C63 0.021(5) 0.069(8) 0.039(6) 0.017(5) 0.002(4) 0.001(5)
C64 0.021(5) 0.078(8) 0.039(6) -0.007(5) -0.012(4) -0.023(5)
C65 0.021(5) 0.029(5) 0.076(7) 0.005(5) -0.012(5) 0.003(5)
C66 0.023(5) 0.082(9) 0.060(7) 0.025(6) -0.001(5) 0.028(6)
C67 0.043(6) 0.073(9) 0.050(6) 0.018(6) -0.010(5) -0.033(7)
C68 0.025(5) 0.046(7) 0.051(6) -0.005(5) -0.007(4) 0.001(5)
C69 0.029(6) 0.098(11) 0.049(7) 0.001(7) 0.000(5) 0.018(7)
C70 0.039(6) 0.057(8) 0.051(7) -0.008(5) 0.002(5) 0.004(5)
C71 0.058(8) 0.081(9) 0.052(7) 0.005(6) -0.001(6) 0.028(7)
C72 0.048(7) 0.034(6) 0.064(8) -0.003(5) 0.001(6) -0.004(6)
C73 0.024(5) 0.047(7) 0.061(7) 0.017(5) -0.003(5) 0.000(5)
C74 0.042(7) 0.072(9) 0.054(7) -0.006(6) 0.018(6) 0.005(6)
C75 0.044(7) 0.063(9) 0.069(8) -0.014(7) 0.013(6) -0.015(6)
C76 0.029(6) 0.117(14) 0.086(9) 0.031(9) -0.016(6) 0.028(7)
C77 0.037(6) 0.034(7) 0.124(11) 0.005(7) 0.001(7) 0.001(6)
C78 0.079(9) 0.035(6) 0.051(6) 0.003(6) -0.002(6) -0.026(7)
C79 0.128(11) 0.149(11) 0.119(10) -0.009(8) -0.015(8) -0.005(9)
C80 0.131(11) 0.138(11) 0.122(10) 0.020(8) -0.015(8) -0.005(9)
C81 0.120(10) 0.107(9) 0.105(9) 0.014(8) -0.010(8) -0.011(8)
C82 0.160(12) 0.153(12) 0.156(12) 0.011(9) -0.005(9) 0.003(9)
C83 0.126(10) 0.135(10) 0.127(10) 0.005(9) -0.001(8) -0.009(9)
C84 0.123(11) 0.137(11) 0.126(10) -0.001(8) 0.004(8) -0.006(8)
C85 0.120(10) 0.135(10) 0.114(10) 0.000(8) -0.014(8) -0.008(8)

loop_
_atom_type_symbol
_atom_type_description
_atom_type_scat_dispersion_real
_atom_type_scat_dispersion_imag
_atom_type_scat_source
C C 0.0033 0.0016 'International Tables Vol C Tables 4.2.6.8 and 6.1.1.4'
H H 0.0000 0.0000 'International Tables Vol C Tables 4.2.6.8 and 6.1.1.4'
N N 0.0061 0.0033 'International Tables Vol C Tables 4.2.6.8 and 6.1.1.4'
O O 0.0106 0.0060 'International Tables Vol C Tables 4.2.6.8 and 6.1.1.4'
Y Y -2.7962 3.5667 'International Tables Vol C Tables 4.2.6.8 and 6.1.1.4'

loop_
_geom_angle_atom_site_label_1
_geom_angle_atom_site_label_2
_geom_angle_atom_site_label_3
_geom_angle
_geom_angle_site_symmetry_1
_geom_angle_site_symmetry_3
_geom_angle_publ_flag
N4 Y1 N6 84.6(3) . . ?
N4 Y1 N2 138.5(3) . . ?
N6 Y1 N2 123.6(3) . . ?
N4 Y1 N5 80.5(3) . . ?
N6 Y1 N5 69.3(3) . . ?
N2 Y1 N5 82.5(3) . . ?
N4 Y1 N1 150.3(3) . . ?
N6 Y1 N1 83.2(3) . . ?
N2 Y1 N1 69.6(4) . . ?
N5 Y1 N1 119.6(3) . . ?
N4 Y1 O1 76.9(3) . . ?
N6 Y1 O1 82.6(3) . . ?
N2 Y1 O1 131.2(3) . . ?
N5 Y1 O1 145.4(3) . . ?
N1 Y1 O1 74.8(3) . . ?
N4 Y1 N3 68.9(3) . . ?
N6 Y1 N3 151.4(3) . . ?
N2 Y1 N3 84.6(3) . . ?
N5 Y1 N3 114.6(3) . . ?
N1 Y1 N3 114.6(3) . . ?
O1 Y1 N3 81.0(3) . . ?
C22 N1 C12 120.6(11) . . ?
C22 N1 Y1 113.4(9) . . ?
C12 N1 Y1 124.3(7) . . ?
C26 N2 C23 109.5(9) . . ?
C26 N2 Y1 139.3(8) . . ?
C23 N2 Y1 111.2(8) . . ?
C48 N3 C38 117.6(9) . . ?
C48 N3 Y1 110.7(7) . . ?
C38 N3 Y1 130.2(6) . . ?
C52 N4 C49 105.1(9) . . ?
C52 N4 Y1 138.2(7) . . ?
C49 N4 Y1 115.5(7) . . ?
C74 N5 C64 116.9(9) . . ?
C74 N5 Y1 114.2(8) . . ?
C64 N5 Y1 128.3(6) . . ?
C78 N6 C75 105.7(10) . . ?
C78 N6 Y1 138.6(7) . . ?
C75 N6 Y1 113.2(7) . . ?
C2 O1 C21 111.3(9) . . ?
C2 O1 Y1 118.2(7) . . ?
C21 O1 Y1 128.7(7) . . ?
C28 O2 C47 116.6(10) . . ?
C54 O3 C73 115.9(8) . . ?
C2 C1 C6 119.8(11) . . ?
C2 C1 C11 120.7(12) . . ?
C6 C1 C11 119.4(10) . . ?
C1 C2 C3 121.5(13) . . ?
C1 C2 O1 118.2(11) . . ?
C3 C2 O1 120.0(12) . . ?
C4 C3 C2 120.5(12) . . ?
C4 C3 H3A 119.8 . . ?
C2 C3 H3A 119.8 . . ?
C3 C4 C5 120.5(11) . . ?
C3 C4 H4A 119.7 . . ?
C5 C4 H4A 119.7 . . ?
C4 C5 C10 120.9(10) . . ?
C4 C5 C6 120.6(11) . . ?
C10 C5 C6 118.4(10) . . ?
C5 C6 C7 118.4(10) . . ?
C5 C6 C1 116.6(10) . . ?
C7 C6 C1 124.8(10) . . ?
C8 C7 C6 120.2(11) . . ?
C8 C7 H7A 119.9 . . ?
C6 C7 H7A 119.9 . . ?
C7 C8 C9 124.9(12) . . ?
C7 C8 H8A 117.5 . . ?
C9 C8 H8A 117.5 . . ?
C8 C9 C10 116.1(11) . . ?
C8 C9 H9A 121.9 . . ?
C10 C9 H9A 121.9 . . ?
C9 C10 C5 121.6(11) . . ?
C9 C10 H10A 119.2 . . ?
C5 C10 H10A 119.2 . . ?
C12 C11 C16 120.9(11) . . ?
C12 C11 C1 124.4(11) . . ?
C16 C11 C1 114.5(10) . . ?
C11 C12 C13 124.8(13) . . ?
C11 C12 N1 118.8(11) . . ?
C13 C12 N1 116.3(11) . . ?
C12 C13 C14 112.5(14) . . ?
C12 C13 H13A 123.8 . . ?
C14 C13 H13A 123.8 . . ?
C15 C14 C13 126.4(13) . . ?
C15 C14 H14A 116.8 . . ?
C13 C14 H14A 116.8 . . ?
C14 C15 C20 121.1(14) . . ?
C14 C15 C16 118.8(12) . . ?
C20 C15 C16 120.1(13) . . ?
C17 C16 C11 129.0(11) . . ?
C17 C16 C15 114.4(12) . . ?
C11 C16 C15 116.6(11) . . ?
C18 C17 C16 127.8(15) . . ?
C18 C17 H17A 116.1 . . ?
C16 C17 H17A 116.1 . . ?
C17 C18 C19 117.8(15) . . ?
C17 C18 H18A 121.1 . . ?
C19 C18 H18A 121.1 . . ?
C20 C19 C18 119.7(15) . . ?
C20 C19 H19A 120.1 . . ?
C18 C19 H19A 120.1 . . ?
C15 C20 C19 119.9(17) . . ?
C15 C20 H20A 120.1 . . ?
C19 C20 H20A 120.1 . . ?
O1 C21 H21A 109.5 . . ?
O1 C21 H21B 109.5 . . ?
H21A C21 H21B 109.5 . . ?
O1 C21 H21C 109.5 . . ?
H21A C21 H21C 109.5 . . ?
H21B C21 H21C 109.5 . . ?
N1 C22 C23 124.5(13) . . ?
N1 C22 H22A 117.7 . . ?
C23 C22 H22A 117.7 . . ?
C22 C23 C24 134.8(13) . . ?
C22 C23 N2 120.6(11) . . ?
C24 C23 N2 104.5(12) . . ?
C23 C24 C25 112.8(13) . . ?
C23 C24 H24A 123.6 . . ?
C25 C24 H24A 123.6 . . ?
C24 C25 C26 102.9(12) . . ?
C24 C25 H25A 128.5 . . ?
C26 C25 H25A 128.5 . . ?
N2 C26 C25 110.2(11) . . ?
N2 C26 H26A 124.9 . . ?
C25 C26 H26A 124.9 . . ?
C28 C27 C32 116.7(11) . . ?
C28 C27 C37 124.2(12) . . ?
C32 C27 C37 118.6(10) . . ?
C29 C28 O2 125.1(11) . . ?
C29 C28 C27 122.9(11) . . ?
O2 C28 C27 112.0(11) . . ?
C28 C29 C30 119.4(11) . . ?
C28 C29 H29A 120.3 . . ?
C30 C29 H29A 120.3 . . ?
C29 C30 C31 121.4(11) . . ?
C29 C30 H30A 119.3 . . ?
C31 C30 H30A 119.3 . . ?
C32 C31 C36 117.4(11) . . ?
C32 C31 C30 119.9(12) . . ?
C36 C31 C30 122.5(12) . . ?
C33 C32 C31 122.1(11) . . ?
C33 C32 C27 118.3(11) . . ?
C31 C32 C27 119.6(11) . . ?
C32 C33 C34 120.3(12) . . ?
C32 C33 H33A 119.9 . . ?
C34 C33 H33A 119.9 . . ?
C33 C34 C35 119.7(12) . . ?
C33 C34 H34A 120.1 . . ?
C35 C34 H34A 120.1 . . ?
C36 C35 C34 117.6(14) . . ?
C36 C35 H35A 121.2 . . ?
C34 C35 H35A 121.2 . . ?
C35 C36 C31 122.9(13) . . ?
C35 C36 H36A 118.6 . . ?
C31 C36 H36A 118.6 . . ?
C38 C37 C42 120.2(11) . . ?
C38 C37 C27 122.1(9) . . ?
C42 C37 C27 117.3(10) . . ?
C39 C38 C37 116.6(10) . . ?
C39 C38 N3 119.2(9) . . ?
C37 C38 N3 124.2(9) . . ?
C40 C39 C38 125.1(11) . . ?
C40 C39 H39A 117.5 . . ?
C38 C39 H39A 117.5 . . ?
C39 C40 C41 119.8(12) . . ?
C39 C40 H40A 120.1 . . ?
C41 C40 H40A 120.1 . . ?
C40 C41 C46 124.5(12) . . ?
C40 C41 C42 118.7(11) . . ?
C46 C41 C42 116.5(12) . . ?
C41 C42 C43 119.9(11) . . ?
C41 C42 C37 118.7(11) . . ?
C43 C42 C37 121.3(11) . . ?
C44 C43 C42 121.5(12) . . ?
C44 C43 H43A 119.3 . . ?
C42 C43 H43A 119.3 . . ?
C43 C44 C45 119.5(12) . . ?
C43 C44 H44A 120.2 . . ?
C45 C44 H44A 120.2 . . ?
C46 C45 C44 120.8(13) . . ?
C46 C45 H45A 119.6 . . ?
C44 C45 H45A 119.6 . . ?
C45 C46 C41 121.7(13) . . ?
C45 C46 H46A 119.2 . . ?
C41 C46 H46A 119.2 . . ?
O2 C47 H47A 109.5 . . ?
O2 C47 H47B 109.5 . . ?
H47A C47 H47B 109.5 . . ?
O2 C47 H47C 109.5 . . ?
H47A C47 H47C 109.5 . . ?
H47B C47 H47C 109.5 . . ?
N3 C48 C49 125.8(11) . . ?
N3 C48 H48A 117.1 . . ?
C49 C48 H48A 117.1 . . ?
C48 C49 N4 117.2(11) . . ?
C48 C49 C50 133.1(12) . . ?
N4 C49 C50 109.7(10) . . ?
C49 C50 C51 105.3(11) . . ?
C49 C50 H50A 127.3 . . ?
C51 C50 H50A 127.3 . . ?
C52 C51 C50 107.6(10) . . ?
C52 C51 H51A 126.2 . . ?
C50 C51 H51A 126.2 . . ?
C51 C52 N4 112.4(10) . . ?
C51 C52 H52A 123.8 . . ?
N4 C52 H52A 123.8 . . ?
C58 C53 C54 123.1(10) . . ?
C58 C53 C63 121.6(10) . . ?
C54 C53 C63 115.3(10) . . ?
O3 C54 C55 126.6(10) . . ?
O3 C54 C53 118.5(9) . . ?
C55 C54 C53 114.9(11) . . ?
C56 C55 C54 122.2(10) . . ?
C56 C55 H55A 118.9 . . ?
C54 C55 H55A 118.9 . . ?
C57 C56 C55 120.4(10) . . ?
C57 C56 H56A 119.8 . . ?
C55 C56 H56A 119.8 . . ?
C56 C57 C62 121.3(11) . . ?
C56 C57 C58 121.2(11) . . ?
C62 C57 C58 117.4(10) . . ?
C53 C58 C59 122.2(10) . . ?
C53 C58 C57 118.1(11) . . ?
C59 C58 C57 119.6(11) . . ?
C60 C59 C58 118.7(11) . . ?
C60 C59 H59A 120.6 . . ?
C58 C59 H59A 120.6 . . ?
C59 C60 C61 123.8(12) . . ?
C59 C60 H60A 118.1 . . ?
C61 C60 H60A 118.1 . . ?
C62 C61 C60 118.4(12) . . ?
C62 C61 H61A 120.8 . . ?
C60 C61 H61A 120.8 . . ?
C61 C62 C57 121.6(11) . . ?
C61 C62 H62A 119.2 . . ?
C57 C62 H62A 119.2 . . ?
C68 C63 C64 121.3(9) . . ?
C68 C63 C53 116.8(9) . . ?
C64 C63 C53 121.9(10) . . ?
C63 C64 N5 126.5(9) . . ?
C63 C64 C65 115.3(11) . . ?
N5 C64 C65 118.2(9) . . ?
C66 C65 C64 122.3(11) . . ?
C66 C65 H65A 118.8 . . ?
C64 C65 H65A 118.8 . . ?
C65 C66 C67 124.6(11) . . ?
C65 C66 H66A 117.7 . . ?
C67 C66 H66A 117.7 . . ?
C72 C67 C66 123.6(11) . . ?
C72 C67 C68 121.9(10) . . ?
C66 C67 C68 114.4(12) . . ?
C63 C68 C69 121.9(9) . . ?
C63 C68 C67 121.9(10) . . ?
C69 C68 C67 116.2(10) . . ?
C70 C69 C68 121.1(10) . . ?
C70 C69 H69A 119.4 . . ?
C68 C69 H69A 119.4 . . ?
C69 C70 C71 120.5(12) . . ?
C69 C70 H70A 119.8 . . ?
C71 C70 H70A 119.8 . . ?
C72 C71 C70 120.3(12) . . ?
C72 C71 H71A 119.8 . . ?
C70 C71 H71A 119.8 . . ?
C71 C72 C67 119.7(11) . . ?
C71 C72 H72A 120.2 . . ?
C67 C72 H72A 120.2 . . ?
O3 C73 H73A 109.5 . . ?
O3 C73 H73B 109.5 . . ?
H73A C73 H73B 109.5 . . ?
O3 C73 H73C 109.5 . . ?
H73A C73 H73C 109.5 . . ?
H73B C73 H73C 109.5 . . ?
N5 C74 C75 122.2(12) . . ?
N5 C74 H74A 118.9 . . ?
C75 C74 H74A 118.9 . . ?
C74 C75 N6 119.3(11) . . ?
C74 C75 C76 133.8(13) . . ?
N6 C75 C76 106.8(12) . . ?
C77 C76 C75 109.5(13) . . ?
C77 C76 H76A 125.3 . . ?
C75 C76 H76A 125.3 . . ?
C76 C77 C78 104.1(11) . . ?
C76 C77 H77A 127.9 . . ?
C78 C77 H77A 127.9 . . ?
N6 C78 C77 113.7(10) . . ?
N6 C78 H78A 123.2 . . ?
C77 C78 H78A 123.2 . . ?
C80 C79 H79A 109.5 . . ?
C80 C79 H79B 109.5 . . ?
H79A C79 H79B 109.5 . . ?
C80 C79 H79C 109.5 . . ?
H79A C79 H79C 109.5 . . ?
H79B C79 H79C 109.5 . . ?
C81 C80 C85 120.0 . . ?
C81 C80 C79 119.3(14) . . ?
C85 C80 C79 120.6(14) . . ?
C80 C81 C82 120.0 . . ?
C80 C81 H81 120.0 . . ?
C82 C81 H81 120.0 . . ?
C83 C82 C81 120.0 . . ?
C83 C82 H82 120.0 . . ?
C81 C82 H82 120.0 . . ?
C84 C83 C82 120.0 . . ?
C84 C83 H83 120.0 . . ?
C82 C83 H83 120.0 . . ?
C83 C84 C85 120.0 . . ?
C83 C84 H84 120.0 . . ?
C85 C84 H84 120.0 . . ?
C84 C85 C80 120.0 . . ?
C84 C85 H85 120.0 . . ?
C80 C85 H85 120.0 . . ?

loop_
_geom_bond_atom_site_label_1
_geom_bond_atom_site_label_2
_geom_bond_distance
_geom_bond_site_symmetry_2
_geom_bond_publ_flag
Y1 N4 2.365(8) . ?
Y1 N6 2.399(9) . ?
Y1 N2 2.399(9) . ?
Y1 N5 2.445(9) . ?
Y1 N1 2.501(10) . ?
Y1 O1 2.523(8) . ?
Y1 N3 2.561(8) . ?
N1 C22 1.203(17) . ?
N1 C12 1.453(16) . ?
N2 C26 1.359(15) . ?
N2 C23 1.427(16) . ?
N3 C48 1.252(13) . ?
N3 C38 1.424(13) . ?
N4 C52 1.388(15) . ?
N4 C49 1.422(14) . ?
N5 C74 1.289(15) . ?
N5 C64 1.422(15) . ?
N6 C78 1.370(15) . ?
N6 C75 1.395(15) . ?
O1 C2 1.417(16) . ?
O1 C21 1.474(14) . ?
O2 C28 1.361(13) . ?
O2 C47 1.425(16) . ?
O3 C54 1.361(14) . ?
O3 C73 1.417(12) . ?
C1 C2 1.348(18) . ?
C1 C6 1.485(17) . ?
C1 C11 1.507(16) . ?
C2 C3 1.417(17) . ?
C3 C4 1.358(17) . ?
C3 H3A 0.9500 . ?
C4 C5 1.412(18) . ?
C4 H4A 0.9500 . ?
C5 C10 1.423(17) . ?
C5 C6 1.425(16) . ?
C6 C7 1.442(17) . ?
C7 C8 1.310(16) . ?
C7 H7A 0.9500 . ?
C8 C9 1.410(18) . ?
C8 H8A 0.9500 . ?
C9 C10 1.417(18) . ?
C9 H9A 0.9500 . ?
C10 H10A 0.9500 . ?
C11 C12 1.337(17) . ?
C11 C16 1.460(19) . ?
C12 C13 1.449(18) . ?
C13 C14 1.48(2) . ?
C13 H13A 0.9500 . ?
C14 C15 1.31(2) . ?
C14 H14A 0.9500 . ?
C15 C20 1.40(2) . ?
C15 C16 1.505(18) . ?
C16 C17 1.41(2) . ?
C17 C18 1.30(2) . ?
C17 H17A 0.9500 . ?
C18 C19 1.48(2) . ?
C18 H18A 0.9500 . ?
C19 C20 1.42(2) . ?
C19 H19A 0.9500 . ?
C20 H20A 0.9500 . ?
C21 H21A 0.9800 . ?
C21 H21B 0.9800 . ?
C21 H21C 0.9800 . ?
C22 C23 1.380(18) . ?
C22 H22A 0.9500 . ?
C23 C24 1.392(19) . ?
C24 C25 1.41(2) . ?
C24 H24A 0.9500 . ?
C25 C26 1.441(18) . ?
C25 H25A 0.9500 . ?
C26 H26A 0.9500 . ?
C27 C28 1.465(16) . ?
C27 C32 1.472(18) . ?
C27 C37 1.519(18) . ?
C28 C29 1.340(16) . ?
C29 C30 1.418(18) . ?
C29 H29A 0.9500 . ?
C30 C31 1.429(17) . ?
C30 H30A 0.9500 . ?
C31 C32 1.394(17) . ?
C31 C36 1.417(19) . ?
C32 C33 1.377(16) . ?
C33 C34 1.386(17) . ?
C33 H33A 0.9500 . ?
C34 C35 1.46(2) . ?
C34 H34A 0.9500 . ?
C35 C36 1.370(19) . ?
C35 H35A 0.9500 . ?
C36 H36A 0.9500 . ?
C37 C38 1.411(15) . ?
C37 C42 1.472(15) . ?
C38 C39 1.388(15) . ?
C39 C40 1.365(16) . ?
C39 H39A 0.9500 . ?
C40 C41 1.413(18) . ?
C40 H40A 0.9500 . ?
C41 C46 1.422(17) . ?
C41 C42 1.422(18) . ?
C42 C43 1.423(17) . ?
C43 C44 1.339(16) . ?
C43 H43A 0.9500 . ?
C44 C45 1.41(2) . ?
C44 H44A 0.9500 . ?
C45 C46 1.37(2) . ?
C45 H45A 0.9500 . ?
C46 H46A 0.9500 . ?
C47 H47A 0.9800 . ?
C47 H47B 0.9800 . ?
C47 H47C 0.9800 . ?
C48 C49 1.401(16) . ?
C48 H48A 0.9500 . ?
C49 C50 1.424(18) . ?
C50 C51 1.442(18) . ?
C50 H50A 0.9500 . ?
C51 C52 1.361(16) . ?
C51 H51A 0.9500 . ?
C52 H52A 0.9500 . ?
C53 C58 1.381(16) . ?
C53 C54 1.449(16) . ?
C53 C63 1.585(14) . ?
C54 C55 1.432(16) . ?
C55 C56 1.406(18) . ?
C55 H55A 0.9500 . ?
C56 C57 1.351(16) . ?
C56 H56A 0.9500 . ?
C57 C62 1.437(18) . ?
C57 C58 1.441(16) . ?
C58 C59 1.436(17) . ?
C59 C60 1.346(18) . ?
C59 H59A 0.9500 . ?
C60 C61 1.401(18) . ?
C60 H60A 0.9500 . ?
C61 C62 1.380(18) . ?
C61 H61A 0.9500 . ?
C62 H62A 0.9500 . ?
C63 C68 1.396(15) . ?
C63 C64 1.398(15) . ?
C64 C65 1.478(14) . ?
C65 C66 1.280(15) . ?
C65 H65A 0.9500 . ?
C66 C67 1.425(17) . ?
C66 H66A 0.9500 . ?
C67 C72 1.397(17) . ?
C67 C68 1.438(16) . ?
C68 C69 1.430(17) . ?
C69 C70 1.356(16) . ?
C69 H69A 0.9500 . ?
C70 C71 1.438(18) . ?
C70 H70A 0.9500 . ?
C71 C72 1.350(18) . ?
C71 H71A 0.9500 . ?
C72 H72A 0.9500 . ?
C73 H73A 0.9800 . ?
C73 H73B 0.9800 . ?
C73 H73C 0.9800 . ?
C74 C75 1.381(17) . ?
C74 H74A 0.9500 . ?
C75 C76 1.463(17) . ?
C76 C77 1.37(2) . ?
C76 H76A 0.9500 . ?
C77 C78 1.407(17) . ?
C77 H77A 0.9500 . ?
C78 H78A 0.9500 . ?
C79 C80 1.54(2) . ?
C79 H79A 0.9800 . ?
C79 H79B 0.9800 . ?
C79 H79C 0.9800 . ?
C80 C81 1.3900 . ?
C80 C85 1.3900 . ?
C81 C82 1.3900 . ?
C81 H81 0.9500 . ?
C82 C83 1.3900 . ?
C82 H82 0.9500 . ?
C83 C84 1.3900 . ?
C83 H83 0.9500 . ?
C84 C85 1.3900 . ?
C84 H84 0.9500 . ?
C85 H85 0.9500 . ?

loop_
_geom_torsion_atom_site_label_1
_geom_torsion_atom_site_label_2
_geom_torsion_atom_site_label_3
_geom_torsion_atom_site_label_4
_geom_torsion
_geom_torsion_site_symmetry_1
_geom_torsion_site_symmetry_2
_geom_torsion_site_symmetry_3
_geom_torsion_site_symmetry_4
_geom_torsion_publ_flag
N4 Y1 N1 C22 171.6(8) . . . . ?
N6 Y1 N1 C22 -122.1(9) . . . . ?
N2 Y1 N1 C22 7.7(8) . . . . ?
N5 Y1 N1 C22 -60.6(9) . . . . ?
O1 Y1 N1 C22 153.7(9) . . . . ?
N3 Y1 N1 C22 81.3(9) . . . . ?
N4 Y1 N1 C12 -23.1(12) . . . . ?
N6 Y1 N1 C12 43.2(8) . . . . ?
N2 Y1 N1 C12 172.9(9) . . . . ?
N5 Y1 N1 C12 104.7(8) . . . . ?
O1 Y1 N1 C12 -41.0(8) . . . . ?
N3 Y1 N1 C12 -113.5(8) . . . . ?
N4 Y1 N2 C26 10.2(14) . . . . ?
N6 Y1 N2 C26 -115.3(11) . . . . ?
N5 Y1 N2 C26 -56.3(11) . . . . ?
N1 Y1 N2 C26 178.2(12) . . . . ?
O1 Y1 N2 C26 132.5(10) . . . . ?
N3 Y1 N2 C26 59.4(11) . . . . ?
N4 Y1 N2 C23 -173.8(6) . . . . ?
N6 Y1 N2 C23 60.8(8) . . . . ?
N5 Y1 N2 C23 119.8(7) . . . . ?
N1 Y1 N2 C23 -5.7(6) . . . . ?
O1 Y1 N2 C23 -51.4(8) . . . . ?
N3 Y1 N2 C23 -124.5(7) . . . . ?
N4 Y1 N3 C48 -10.9(8) . . . . ?
N6 Y1 N3 C48 12.4(11) . . . . ?
N2 Y1 N3 C48 -158.4(8) . . . . ?
N5 Y1 N3 C48 -79.2(8) . . . . ?
N1 Y1 N3 C48 137.0(8) . . . . ?
O1 Y1 N3 C48 68.4(8) . . . . ?
N4 Y1 N3 C38 -176.3(10) . . . . ?
N6 Y1 N3 C38 -153.0(8) . . . . ?
N2 Y1 N3 C38 36.2(9) . . . . ?
N5 Y1 N3 C38 115.4(9) . . . . ?
N1 Y1 N3 C38 -28.4(10) . . . . ?
O1 Y1 N3 C38 -97.0(9) . . . . ?
N6 Y1 N4 C52 7.6(10) . . . . ?
N2 Y1 N4 C52 -129.4(10) . . . . ?
N5 Y1 N4 C52 -62.3(10) . . . . ?
N1 Y1 N4 C52 73.6(12) . . . . ?
O1 Y1 N4 C52 91.3(10) . . . . ?
N3 Y1 N4 C52 176.6(11) . . . . ?
N6 Y1 N4 C49 -157.5(8) . . . . ?
N2 Y1 N4 C49 65.5(9) . . . . ?
N5 Y1 N4 C49 132.7(8) . . . . ?
N1 Y1 N4 C49 -91.5(9) . . . . ?
O1 Y1 N4 C49 -73.8(7) . . . . ?
N3 Y1 N4 C49 11.6(7) . . . . ?
N4 Y1 N5 C74 77.5(8) . . . . ?
N6 Y1 N5 C74 -10.2(8) . . . . ?
N2 Y1 N5 C74 -140.5(8) . . . . ?
N1 Y1 N5 C74 -79.1(9) . . . . ?
O1 Y1 N5 C74 27.8(10) . . . . ?
N3 Y1 N5 C74 139.0(7) . . . . ?
N4 Y1 N5 C64 -92.9(9) . . . . ?
N6 Y1 N5 C64 179.3(10) . . . . ?
N2 Y1 N5 C64 49.0(9) . . . . ?
N1 Y1 N5 C64 110.5(9) . . . . ?
O1 Y1 N5 C64 -142.6(8) . . . . ?
N3 Y1 N5 C64 -31.4(10) . . . . ?
N4 Y1 N6 C78 87.7(11) . . . . ?
N2 Y1 N6 C78 -125.1(11) . . . . ?
N5 Y1 N6 C78 169.6(12) . . . . ?
N1 Y1 N6 C78 -65.2(11) . . . . ?
O1 Y1 N6 C78 10.3(11) . . . . ?
N3 Y1 N6 C78 65.9(14) . . . . ?
N4 Y1 N6 C75 -70.6(8) . . . . ?
N2 Y1 N6 C75 76.6(9) . . . . ?
N5 Y1 N6 C75 11.3(7) . . . . ?
N1 Y1 N6 C75 136.6(8) . . . . ?
O1 Y1 N6 C75 -148.0(8) . . . . ?
N3 Y1 N6 C75 -92.4(9) . . . . ?
N4 Y1 O1 C2 133.4(8) . . . . ?
N6 Y1 O1 C2 -140.5(8) . . . . ?
N2 Y1 O1 C2 -11.5(9) . . . . ?
N5 Y1 O1 C2 -176.0(8) . . . . ?
N1 Y1 O1 C2 -55.6(8) . . . . ?
N3 Y1 O1 C2 63.1(8) . . . . ?
N4 Y1 O1 C21 -30.0(9) . . . . ?
N6 Y1 O1 C21 56.1(9) . . . . ?
N2 Y1 O1 C21 -174.9(9) . . . . ?
N5 Y1 O1 C21 20.6(11) . . . . ?
N1 Y1 O1 C21 141.0(9) . . . . ?
N3 Y1 O1 C21 -100.3(9) . . . . ?
C6 C1 C2 C3 3.2(17) . . . . ?
C11 C1 C2 C3 179.7(12) . . . . ?
C6 C1 C2 O1 -171.8(9) . . . . ?
C11 C1 C2 O1 4.7(16) . . . . ?
C21 O1 C2 C1 -109.5(12) . . . . ?
Y1 O1 C2 C1 84.3(11) . . . . ?
C21 O1 C2 C3 75.4(14) . . . . ?
Y1 O1 C2 C3 -90.8(12) . . . . ?
C1 C2 C3 C4 3(2) . . . . ?
O1 C2 C3 C4 178.0(11) . . . . ?
C2 C3 C4 C5 -7(2) . . . . ?
C3 C4 C5 C10 -175.2(13) . . . . ?
C3 C4 C5 C6 4(2) . . . . ?
C4 C5 C6 C7 177.4(12) . . . . ?
C10 C5 C6 C7 -3.7(19) . . . . ?
C4 C5 C6 C1 2.4(17) . . . . ?
C10 C5 C6 C1 -178.7(11) . . . . ?
C2 C1 C6 C5 -5.8(16) . . . . ?
C11 C1 C6 C5 177.7(11) . . . . ?
C2 C1 C6 C7 179.6(12) . . . . ?
C11 C1 C6 C7 3.1(17) . . . . ?
C5 C6 C7 C8 6.6(19) . . . . ?
C1 C6 C7 C8 -178.9(11) . . . . ?
C6 C7 C8 C9 -5(2) . . . . ?
C7 C8 C9 C10 0(2) . . . . ?
C8 C9 C10 C5 3(2) . . . . ?
C4 C5 C10 C9 178.0(13) . . . . ?
C6 C5 C10 C9 -1(2) . . . . ?
C2 C1 C11 C12 -72.6(16) . . . . ?
C6 C1 C11 C12 103.9(14) . . . . ?
C2 C1 C11 C16 112.3(12) . . . . ?
C6 C1 C11 C16 -71.2(14) . . . . ?
C16 C11 C12 C13 -2.3(19) . . . . ?
C1 C11 C12 C13 -177.1(12) . . . . ?
C16 C11 C12 N1 -177.9(11) . . . . ?
C1 C11 C12 N1 7.3(18) . . . . ?
C22 N1 C12 C11 -122.1(13) . . . . ?
Y1 N1 C12 C11 73.7(12) . . . . ?
C22 N1 C12 C13 62.0(15) . . . . ?
Y1 N1 C12 C13 -102.2(10) . . . . ?
C11 C12 C13 C14 2.8(18) . . . . ?
N1 C12 C13 C14 178.4(10) . . . . ?
C12 C13 C14 C15 -2(2) . . . . ?
C13 C14 C15 C20 -176.9(14) . . . . ?
C13 C14 C15 C16 1(2) . . . . ?
C12 C11 C16 C17 177.2(13) . . . . ?
C1 C11 C16 C17 -7(2) . . . . ?
C12 C11 C16 C15 0.8(18) . . . . ?
C1 C11 C16 C15 176.1(11) . . . . ?
C14 C15 C16 C17 -177.0(13) . . . . ?
C20 C15 C16 C17 0.7(19) . . . . ?
C14 C15 C16 C11 -0.1(19) . . . . ?
C20 C15 C16 C11 177.6(13) . . . . ?
C11 C16 C17 C18 179.7(15) . . . . ?
C15 C16 C17 C18 -4(2) . . . . ?
C16 C17 C18 C19 6(3) . . . . ?
C17 C18 C19 C20 -6(2) . . . . ?
C14 C15 C20 C19 176.8(14) . . . . ?
C16 C15 C20 C19 -1(2) . . . . ?
C18 C19 C20 C15 3(2) . . . . ?
C12 N1 C22 C23 -174.5(10) . . . . ?
Y1 N1 C22 C23 -8.7(15) . . . . ?
N1 C22 C23 C24 -172.6(14) . . . . ?
N1 C22 C23 N2 3.2(18) . . . . ?
C26 N2 C23 C22 -178.3(10) . . . . ?
Y1 N2 C23 C22 4.5(12) . . . . ?
C26 N2 C23 C24 -1.3(12) . . . . ?
Y1 N2 C23 C24 -178.6(8) . . . . ?
C22 C23 C24 C25 178.2(13) . . . . ?
N2 C23 C24 C25 1.9(14) . . . . ?
C23 C24 C25 C26 -1.7(15) . . . . ?
C23 N2 C26 C25 0.3(13) . . . . ?
Y1 N2 C26 C25 176.4(9) . . . . ?
C24 C25 C26 N2 0.8(14) . . . . ?
C47 O2 C28 C29 -7.4(15) . . . . ?
C47 O2 C28 C27 173.0(9) . . . . ?
C32 C27 C28 C29 -4.4(15) . . . . ?
C37 C27 C28 C29 -176.4(10) . . . . ?
C32 C27 C28 O2 175.2(9) . . . . ?
C37 C27 C28 O2 3.2(14) . . . . ?
O2 C28 C29 C30 -175.5(10) . . . . ?
C27 C28 C29 C30 4.1(16) . . . . ?
C28 C29 C30 C31 -2.6(15) . . . . ?
C29 C30 C31 C32 1.6(15) . . . . ?
C29 C30 C31 C36 176.6(10) . . . . ?
C36 C31 C32 C33 3.6(15) . . . . ?
C30 C31 C32 C33 178.8(9) . . . . ?
C36 C31 C32 C27 -177.3(9) . . . . ?
C30 C31 C32 C27 -2.1(14) . . . . ?
C28 C27 C32 C33 -177.5(9) . . . . ?
C37 C27 C32 C33 -5.1(14) . . . . ?
C28 C27 C32 C31 3.3(14) . . . . ?
C37 C27 C32 C31 175.8(9) . . . . ?
C31 C32 C33 C34 -4.1(16) . . . . ?
C27 C32 C33 C34 176.8(9) . . . . ?
C32 C33 C34 C35 2.6(15) . . . . ?
C33 C34 C35 C36 -0.9(15) . . . . ?
C34 C35 C36 C31 0.5(17) . . . . ?
C32 C31 C36 C35 -1.8(16) . . . . ?
C30 C31 C36 C35 -176.9(10) . . . . ?
C28 C27 C37 C38 -98.5(13) . . . . ?
C32 C27 C37 C38 89.7(13) . . . . ?
C28 C27 C37 C42 88.5(13) . . . . ?
C32 C27 C37 C42 -83.3(13) . . . . ?
C42 C37 C38 C39 8.1(17) . . . . ?
C27 C37 C38 C39 -164.7(10) . . . . ?
C42 C37 C38 N3 -173.0(11) . . . . ?
C27 C37 C38 N3 14.2(18) . . . . ?
C48 N3 C38 C39 -136.2(11) . . . . ?
Y1 N3 C38 C39 28.4(15) . . . . ?
C48 N3 C38 C37 45.0(16) . . . . ?
Y1 N3 C38 C37 -150.5(9) . . . . ?
C37 C38 C39 C40 -5.9(18) . . . . ?
N3 C38 C39 C40 175.2(12) . . . . ?
C38 C39 C40 C41 -2(2) . . . . ?
C39 C40 C41 C46 -179.5(13) . . . . ?
C39 C40 C41 C42 8(2) . . . . ?
C40 C41 C42 C43 176.1(13) . . . . ?
C46 C41 C42 C43 2.6(19) . . . . ?
C40 C41 C42 C37 -5(2) . . . . ?
C46 C41 C42 C37 -178.5(12) . . . . ?
C38 C37 C42 C41 -2.9(18) . . . . ?
C27 C37 C42 C41 170.3(12) . . . . ?
C38 C37 C42 C43 176.0(12) . . . . ?
C27 C37 C42 C43 -10.9(18) . . . . ?
C41 C42 C43 C44 -3.2(19) . . . . ?
C37 C42 C43 C44 177.9(12) . . . . ?
C42 C43 C44 C45 1.3(19) . . . . ?
C43 C44 C45 C46 1(2) . . . . ?
C44 C45 C46 C41 -2(2) . . . . ?
C40 C41 C46 C45 -173.3(15) . . . . ?
C42 C41 C46 C45 0(2) . . . . ?
C38 N3 C48 C49 177.0(11) . . . . ?
Y1 N3 C48 C49 9.6(15) . . . . ?
N3 C48 C49 N4 0.9(19) . . . . ?
N3 C48 C49 C50 177.9(14) . . . . ?
C52 N4 C49 C48 178.2(10) . . . . ?
Y1 N4 C49 C48 -12.1(13) . . . . ?
C52 N4 C49 C50 0.5(13) . . . . ?
Y1 N4 C49 C50 170.3(8) . . . . ?
C48 C49 C50 C51 -177.5(13) . . . . ?
N4 C49 C50 C51 -0.4(14) . . . . ?
C49 C50 C51 C52 0.1(14) . . . . ?
C50 C51 C52 N4 0.2(14) . . . . ?
C49 N4 C52 C51 -0.4(12) . . . . ?
Y1 N4 C52 C51 -166.5(8) . . . . ?
C73 O3 C54 C55 -21.7(15) . . . . ?
C73 O3 C54 C53 160.5(9) . . . . ?
C58 C53 C54 O3 -179.2(11) . . . . ?
C63 C53 C54 O3 2.6(14) . . . . ?
C58 C53 C54 C55 2.8(16) . . . . ?
C63 C53 C54 C55 -175.5(9) . . . . ?
O3 C54 C55 C56 -178.7(11) . . . . ?
C53 C54 C55 C56 -0.9(15) . . . . ?
C54 C55 C56 C57 0.2(18) . . . . ?
C55 C56 C57 C62 -177.2(12) . . . . ?
C55 C56 C57 C58 -1.2(19) . . . . ?
C54 C53 C58 C59 175.5(11) . . . . ?
C63 C53 C58 C59 -6(2) . . . . ?
C54 C53 C58 C57 -3.8(19) . . . . ?
C63 C53 C58 C57 174.3(11) . . . . ?
C56 C57 C58 C53 3(2) . . . . ?
C62 C57 C58 C53 179.1(13) . . . . ?
C56 C57 C58 C59 -176.4(13) . . . . ?
C62 C57 C58 C59 0(2) . . . . ?
C53 C58 C59 C60 175.9(13) . . . . ?
C57 C58 C59 C60 -5(2) . . . . ?
C58 C59 C60 C61 9(2) . . . . ?
C59 C60 C61 C62 -8(2) . . . . ?
C60 C61 C62 C57 2(2) . . . . ?
C56 C57 C62 C61 177.6(13) . . . . ?
C58 C57 C62 C61 1(2) . . . . ?
C58 C53 C63 C68 -89.6(14) . . . . ?
C54 C53 C63 C68 88.7(12) . . . . ?
C58 C53 C63 C64 89.3(14) . . . . ?
C54 C53 C63 C64 -92.5(12) . . . . ?
C68 C63 C64 N5 178.6(10) . . . . ?
C53 C63 C64 N5 -0.2(16) . . . . ?
C68 C63 C64 C65 1.7(15) . . . . ?
C53 C63 C64 C65 -177.1(10) . . . . ?
C74 N5 C64 C63 49.5(15) . . . . ?
Y1 N5 C64 C63 -140.3(9) . . . . ?
C74 N5 C64 C65 -133.7(10) . . . . ?
Y1 N5 C64 C65 36.5(13) . . . . ?
C63 C64 C65 C66 -4.0(15) . . . . ?
N5 C64 C65 C66 178.8(11) . . . . ?
C64 C65 C66 C67 5.1(18) . . . . ?
C65 C66 C67 C72 176.2(12) . . . . ?
C65 C66 C67 C68 -3.5(16) . . . . ?
C64 C63 C68 C69 -178.6(10) . . . . ?
C53 C63 C68 C69 0.2(15) . . . . ?
C64 C63 C68 C67 -0.5(16) . . . . ?
C53 C63 C68 C67 178.4(9) . . . . ?
C72 C67 C68 C63 -178.6(10) . . . . ?
C66 C67 C68 C63 1.1(14) . . . . ?
C72 C67 C68 C69 -0.4(15) . . . . ?
C66 C67 C68 C69 179.3(10) . . . . ?
C63 C68 C69 C70 177.1(11) . . . . ?
C67 C68 C69 C70 -1.1(16) . . . . ?
C68 C69 C70 C71 4.3(17) . . . . ?
C69 C70 C71 C72 -6.2(17) . . . . ?
C70 C71 C72 C67 4.6(18) . . . . ?
C66 C67 C72 C71 178.9(11) . . . . ?
C68 C67 C72 C71 -1.4(17) . . . . ?
C64 N5 C74 C75 179.6(11) . . . . ?
Y1 N5 C74 C75 8.0(14) . . . . ?
N5 C74 C75 N6 3.1(18) . . . . ?
N5 C74 C75 C76 -179.1(13) . . . . ?
C78 N6 C75 C74 -177.8(11) . . . . ?
Y1 N6 C75 C74 -12.5(13) . . . . ?
C78 N6 C75 C76 3.9(13) . . . . ?
Y1 N6 C75 C76 169.1(8) . . . . ?
C74 C75 C76 C77 179.5(14) . . . . ?
N6 C75 C76 C77 -2.5(15) . . . . ?
C75 C76 C77 C78 0.1(15) . . . . ?
C75 N6 C78 C77 -4.1(13) . . . . ?
Y1 N6 C78 C77 -163.4(9) . . . . ?
C76 C77 C78 N6 2.5(15) . . . . ?
C85 C80 C81 C82 0.0 . . . . ?
C79 C80 C81 C82 176.8(16) . . . . ?
C80 C81 C82 C83 0.0 . . . . ?
C81 C82 C83 C84 0.0 . . . . ?
C82 C83 C84 C85 0.0 . . . . ?
C83 C84 C85 C80 0.0 . . . . ?
C81 C80 C85 C84 0.0 . . . . ?
C79 C80 C85 C84 -176.7(16) . . . . ?

loop_
_platon_squeeze_void_nr
_platon_squeeze_void_average_x
_platon_squeeze_void_average_y
_platon_squeeze_void_average_z
_platon_squeeze_void_volume
_platon_squeeze_void_count_electrons
1 -0.022 0.250 0.000 698.5 85.0
2 -0.066 0.750 0.500 698.6 85.8
